data_1504858
loop_
_publ_author_name
'Wang, Yongfeng'
'Parkin, Sean R.'
'Watson, Mark D.'

_publ_section_title
;
 Benzodichalcogenophenes with perfluoroarene termini.
;
_journal_issue 20
_journal_name_full 'Organic letters'
_journal_page_first 4421
_journal_page_last 4424
_journal_paper_doi 10.1021/ol801569m
_journal_volume 10
_journal_year 2008
_chemical_formula_moiety 'C26 H8 F14 O2 S2'
_chemical_formula_sum 'C26 H8 F14 O2 S2'
_chemical_formula_weight 682.46
_chemical_name_systematic
; 
 ? 
;
_space_group_IT_number 2
_symmetry_cell_setting triclinic
_symmetry_space_group_name_Hall '-P 1'
_symmetry_space_group_name_H-M 'P -1'
_atom_sites_solution_hydrogens geom
_atom_sites_solution_primary direct
_atom_sites_solution_secondary difmap
_audit_creation_method SHELXL-97
_cell_angle_alpha 61.515(2)
_cell_angle_beta 88.052(3)
_cell_angle_gamma 82.590(3)
_cell_formula_units_Z 1
_cell_length_a 5.0006(4)
_cell_length_b 11.5240(8)
_cell_length_c 11.8344(8)
_cell_measurement_reflns_used 6459
_cell_measurement_temperature 90.0(2)
_cell_measurement_theta_max 69.46
_cell_measurement_theta_min 4.25
_cell_volume 594.12(8)
_computing_cell_refinement APEX2
_computing_data_collection 'APEX2 (Bruker-AXS, 2006)'
_computing_data_reduction APEX2
_computing_molecular_graphics 'XP in SHELXTL (Sheldrick, 2008)'
_computing_publication_material
; 
SHELX97-2 (Sheldrick, 2008) and local procedures 
;
_computing_structure_refinement 'SHELXL-97 (Sheldrick, 2008)'
_computing_structure_solution 'SHELXS-97 (Sheldrick, 2008)'
_diffrn_ambient_temperature 90.0(2)
_diffrn_detector_area_resol_mean 18
_diffrn_measured_fraction_theta_full 0.978
_diffrn_measured_fraction_theta_max 0.978
_diffrn_measurement_device_type 'Bruker X8 Proteum diffractometer'
_diffrn_measurement_method '\f and \w scans'
_diffrn_radiation_monochromator 'graded multilayer optics'
_diffrn_radiation_source 'fine-focus rotating anode'
_diffrn_radiation_type CuK\a
_diffrn_radiation_wavelength 1.54178
_diffrn_reflns_av_R_equivalents 0.0418
_diffrn_reflns_av_sigmaI/netI 0.0322
_diffrn_reflns_limit_h_max 5
_diffrn_reflns_limit_h_min -4
_diffrn_reflns_limit_k_max 13
_diffrn_reflns_limit_k_min -13
_diffrn_reflns_limit_l_max 14
_diffrn_reflns_limit_l_min -14
_diffrn_reflns_number 8648
_diffrn_reflns_theta_full 69.45
_diffrn_reflns_theta_max 69.45
_diffrn_reflns_theta_min 4.25
_diffrn_standards_number 0
_exptl_absorpt_coefficient_mu 3.343
_exptl_absorpt_correction_T_max 0.936
_exptl_absorpt_correction_T_min 0.566
_exptl_absorpt_correction_type multi-scan
_exptl_absorpt_process_details 'Sadabs in APEX2 (BrukerAXS, 2006)'
_exptl_crystal_colour yellow
_exptl_crystal_density_diffrn 1.907
_exptl_crystal_density_method 'not measured'
_exptl_crystal_description needle
_exptl_crystal_F_000 338
_exptl_crystal_size_max 0.55
_exptl_crystal_size_mid 0.05
_exptl_crystal_size_min 0.02
_refine_diff_density_max 0.306
_refine_diff_density_min -0.304
_refine_diff_density_rms 0.057
_refine_ls_extinction_coef 0.0040(13)
_refine_ls_extinction_expression Fc^*^=kFc[1+0.001xFc^2^\l^3^/sin(2\q)]^-1/4^
_refine_ls_extinction_method SHELXL
_refine_ls_goodness_of_fit_ref 1.093
_refine_ls_hydrogen_treatment constr
_refine_ls_matrix_type full
_refine_ls_number_parameters 249
_refine_ls_number_reflns 2181
_refine_ls_number_restraints 149
_refine_ls_restrained_S_all 1.069
_refine_ls_R_factor_all 0.0464
_refine_ls_R_factor_gt 0.0407
_refine_ls_shift/su_max 0.000
_refine_ls_shift/su_mean 0.000
_refine_ls_structure_factor_coef Fsqd
_refine_ls_weighting_details 'calc w=1/[\s^2^(Fo^2^)+(0.0524P)^2^+0.4223P] where P=(Fo^2^+2Fc^2^)/3'
_refine_ls_weighting_scheme calc
_refine_ls_wR_factor_gt 0.1048
_refine_ls_wR_factor_ref 0.1133
_reflns_number_gt 1948
_reflns_number_total 2181
_reflns_threshold_expression >2\s(I)
_cod_data_source_file ol801569m_si_001.cif
_cod_data_source_block x07106_1h
_cod_database_code 1504858

loop_
_symmetry_equiv_pos_as_xyz
'x, y, z'
'-x, -y, -z'

loop_
_atom_site_label
_atom_site_type_symbol
_atom_site_fract_x
_atom_site_fract_y
_atom_site_fract_z
_atom_site_U_iso_or_equiv
_atom_site_adp_type
_atom_site_occupancy
_atom_site_symmetry_multiplicity
_atom_site_calc_flag
_atom_site_refinement_flags
_atom_site_disorder_assembly
_atom_site_disorder_group
C1 C 0.5523(4) 0.53801(19) 0.59408(19) 0.0329(5) Uani 1 1 d . . .
C2 C 0.3454(4) 0.60600(18) 0.50293(19) 0.0318(5) Uani 0.563(3) 1 d PDU A 1
S3 S 0.1569(2) 0.74054(10) 0.50400(11) 0.0265(4) Uani 0.563(3) 1 d PDU A 1
C4 C -0.032(5) 0.757(3) 0.375(3) 0.026(2) Uani 0.563(3) 1 d PDU A 1
C5 C 0.0595(9) 0.6643(4) 0.3387(5) 0.0286(10) Uani 0.563(3) 1 d PDU A 1
H5 H -0.0250 0.6614 0.2696 0.034 Uiso 0.563(3) 1 calc PR A 1
C6 C 0.2938(4) 0.56856(19) 0.41009(19) 0.0319(5) Uani 0.563(3) 1 d PDU . 1
C2' C 0.3454(4) 0.60600(18) 0.50293(19) 0.0318(5) Uani 0.437(3) 1 d PDU A 2
C3' C 0.1258(11) 0.7175(5) 0.4675(6) 0.0302(12) Uani 0.437(3) 1 d PDU A 2
H3' H 0.0981 0.7632 0.5167 0.036 Uiso 0.437(3) 1 calc PR A 2
C4' C -0.036(6) 0.753(3) 0.363(3) 0.024(3) Uani 0.437(3) 1 d PDU A 2
S5' S 0.0461(3) 0.65079(14) 0.29286(16) 0.0287(5) Uani 0.437(3) 1 d PDU A 2
C6' C 0.2938(4) 0.56856(19) 0.41009(19) 0.0319(5) Uani 0.437(3) 1 d PDU . 2
C7 C -0.2563(4) 0.86381(18) 0.31169(18) 0.0264(4) Uani 1 1 d . . .
C8 C -0.3123(4) 0.9625(2) 0.34816(19) 0.0296(4) Uani 1 1 d . A .
C9 C -0.5152(4) 1.06648(19) 0.2912(2) 0.0302(4) Uani 1 1 d . . .
C10 C -0.6810(4) 1.07894(19) 0.1941(2) 0.0302(4) Uani 1 1 d . A .
C11 C -0.6307(4) 0.9814(2) 0.15799(19) 0.0299(4) Uani 1 1 d . . .
C12 C -0.4262(4) 0.87856(19) 0.21417(19) 0.0282(4) Uani 1 1 d . A .
C13 C -0.8889(4) 1.1993(2) 0.1282(2) 0.0382(5) Uani 1 1 d . . .
O1 O 0.6434(19) 0.5677(8) 0.6844(5) 0.0354(13) Uani 0.64(2) 1 d PDU A 1
C14 C 0.450(2) 0.5222(11) 0.7919(10) 0.054(2) Uani 0.64(2) 1 d PDU A 1
H14A H 0.2647 0.5508 0.7564 0.081 Uiso 0.64(2) 1 calc PR A 1
H14B H 0.4791 0.5611 0.8476 0.081 Uiso 0.64(2) 1 calc PR A 1
H14C H 0.4799 0.4249 0.8423 0.081 Uiso 0.64(2) 1 calc PR A 1
O1' O 0.543(3) 0.5963(9) 0.6744(8) 0.0320(18) Uani 0.36(2) 1 d PDU A 2
C14' C 0.527(4) 0.4998(17) 0.8134(10) 0.043(3) Uani 0.36(2) 1 d PDU A 2
H14D H 0.3386 0.4853 0.8339 0.065 Uiso 0.36(2) 1 calc PR A 2
H14E H 0.5961 0.5354 0.8654 0.065 Uiso 0.36(2) 1 calc PR A 2
H14F H 0.6353 0.4151 0.8322 0.065 Uiso 0.36(2) 1 calc PR A 2
F1 F -0.1611(3) 0.96245(13) 0.43883(13) 0.0426(4) Uani 1 1 d . . .
F2 F -0.5441(3) 1.15865(13) 0.32953(13) 0.0428(4) Uani 1 1 d . A .
F3 F -0.7780(3) 0.98369(13) 0.06492(13) 0.0427(4) Uani 1 1 d . A .
F4 F -0.3954(3) 0.79114(12) 0.16948(12) 0.0376(3) Uani 1 1 d . . .
F5 F -1.0277(3) 1.22603(14) 0.21210(15) 0.0534(4) Uani 1 1 d . A .
F6 F -0.7724(3) 1.30604(14) 0.05242(16) 0.0635(5) Uani 1 1 d . A .
F7 F -1.0670(3) 1.18510(15) 0.05769(16) 0.0584(4) Uani 1 1 d . A .

loop_
_atom_site_aniso_label
_atom_site_aniso_U_11
_atom_site_aniso_U_22
_atom_site_aniso_U_33
_atom_site_aniso_U_23
_atom_site_aniso_U_13
_atom_site_aniso_U_12
C1 0.0439(12) 0.0300(10) 0.0287(10) -0.0147(8) 0.0027(8) -0.0149(9)
C2 0.0332(11) 0.0241(9) 0.0363(10) -0.0124(8) 0.0094(8) -0.0086(8)
S3 0.0234(5) 0.0262(5) 0.0297(6) -0.0135(4) -0.0033(4) -0.0009(3)
C4 0.025(3) 0.025(3) 0.029(4) -0.014(3) 0.001(3) -0.004(3)
C5 0.0262(19) 0.030(2) 0.028(2) -0.0114(17) -0.0015(17) -0.0079(14)
C6 0.0266(10) 0.0297(10) 0.0319(10) -0.0068(8) -0.0037(8) -0.0096(8)
C2' 0.0332(11) 0.0241(9) 0.0363(10) -0.0124(8) 0.0094(8) -0.0086(8)
C3' 0.030(3) 0.031(2) 0.031(3) -0.015(2) 0.001(2) -0.0054(19)
C4' 0.024(3) 0.024(4) 0.026(5) -0.012(3) -0.001(3) -0.009(3)
S5' 0.0256(7) 0.0265(6) 0.0331(9) -0.0138(6) -0.0050(6) -0.0006(4)
C6' 0.0266(10) 0.0297(10) 0.0319(10) -0.0068(8) -0.0037(8) -0.0096(8)
C7 0.0216(9) 0.0255(9) 0.0299(9) -0.0106(8) 0.0005(7) -0.0065(7)
C8 0.0266(10) 0.0324(10) 0.0322(10) -0.0164(8) -0.0028(8) -0.0066(8)
C9 0.0286(10) 0.0286(10) 0.0376(10) -0.0191(8) 0.0021(8) -0.0041(8)
C10 0.0212(10) 0.0285(10) 0.0370(10) -0.0125(8) 0.0010(8) -0.0031(7)
C11 0.0244(10) 0.0327(10) 0.0314(10) -0.0133(8) -0.0034(8) -0.0068(8)
C12 0.0268(10) 0.0275(9) 0.0331(10) -0.0159(8) 0.0004(8) -0.0068(7)
C13 0.0266(11) 0.0350(11) 0.0448(12) -0.0129(10) 0.0009(9) -0.0019(8)
O1 0.047(3) 0.031(2) 0.0324(15) -0.0173(16) -0.0068(19) -0.006(2)
C14 0.103(6) 0.035(3) 0.024(3) -0.014(2) -0.005(3) -0.008(4)
O1' 0.040(5) 0.023(3) 0.032(2) -0.014(2) -0.014(3) 0.008(3)
C14' 0.057(6) 0.046(6) 0.021(4) -0.011(4) -0.015(4) 0.003(4)
F1 0.0451(8) 0.0434(7) 0.0464(7) -0.0277(6) -0.0163(6) 0.0015(6)
F2 0.0458(8) 0.0383(7) 0.0539(8) -0.0310(6) -0.0012(6) 0.0004(6)
F3 0.0382(7) 0.0456(7) 0.0463(7) -0.0238(6) -0.0184(6) 0.0013(6)
F4 0.0413(7) 0.0345(6) 0.0433(7) -0.0241(6) -0.0089(5) -0.0005(5)
F5 0.0403(8) 0.0501(8) 0.0653(9) -0.0282(7) 0.0040(7) 0.0115(6)
F6 0.0477(9) 0.0338(7) 0.0747(11) 0.0004(7) 0.0074(7) -0.0020(6)
F7 0.0417(8) 0.0569(9) 0.0707(10) -0.0292(8) -0.0255(7) 0.0154(7)

loop_
_atom_type_symbol
_atom_type_description
_atom_type_scat_dispersion_real
_atom_type_scat_dispersion_imag
_atom_type_scat_source
C C 0.0181 0.0091 'International Tables Vol C Tables 4.2.6.8 and 6.1.1.4'
H H 0.0000 0.0000 'International Tables Vol C Tables 4.2.6.8 and 6.1.1.4'
O O 0.0492 0.0322 'International Tables Vol C Tables 4.2.6.8 and 6.1.1.4'
F F 0.0727 0.0534 'International Tables Vol C Tables 4.2.6.8 and 6.1.1.4'
S S 0.3331 0.5567 'International Tables Vol C Tables 4.2.6.8 and 6.1.1.4'

loop_
_geom_angle_atom_site_label_1
_geom_angle_atom_site_label_2
_geom_angle_atom_site_label_3
_geom_angle
_geom_angle_site_symmetry_1
_geom_angle_site_symmetry_3
O1 C1 C2 128.7(5) . .
O1 C1 C6' 113.8(5) . 2_666
C2 C1 C6' 117.31(19) . 2_666
O1 C1 C6 113.8(5) . 2_666
C2 C1 C6 117.31(19) . 2_666
C2 C1 O1' 107.1(6) . .
C6' C1 O1' 135.5(6) 2_666 .
C6 C1 O1' 135.5(6) 2_666 .
C1 C2 C6 121.32(18) . .
C1 C2 S3 118.14(16) . .
C6 C2 S3 120.53(16) . .
C2 S3 C4 87.6(6) . .
C5 C4 C7 125(2) . .
C5 C4 S3 112.1(6) . .
C7 C4 S3 122.7(18) . .
C4 C5 C6 117.5(10) . .
C4 C5 H5 121.2 . .
C6 C5 H5 121.2 . .
C1 C6 C2 121.38(18) 2_666 .
C1 C6 C5 136.5(3) 2_666 .
C2 C6 C5 102.1(3) . .
C4' C3' H3' 120.8 . .
C3' C4' C7 126(3) . .
C3' C4' S5' 112.2(6) . .
C7 C4' S5' 122(2) . .
C12 C7 C8 114.17(18) . .
C12 C7 C4 125.9(13) . .
C8 C7 C4 119.9(14) . .
C12 C7 C4' 119.4(16) . .
C8 C7 C4' 126.4(16) . .
F1 C8 C9 116.47(18) . .
F1 C8 C7 120.62(18) . .
C9 C8 C7 122.87(18) . .
F2 C9 C8 118.01(18) . .
F2 C9 C10 120.19(18) . .
C8 C9 C10 121.76(18) . .
C11 C10 C9 116.12(18) . .
C11 C10 C13 123.75(19) . .
C9 C10 C13 119.98(19) . .
F3 C11 C12 116.86(18) . .
F3 C11 C10 121.21(18) . .
C12 C11 C10 121.92(19) . .
F4 C12 C11 116.25(17) . .
F4 C12 C7 120.60(18) . .
C11 C12 C7 123.14(18) . .
F7 C13 F5 106.38(18) . .
F7 C13 F6 107.83(19) . .
F5 C13 F6 106.98(19) . .
F7 C13 C10 112.97(19) . .
F5 C13 C10 111.67(19) . .
F6 C13 C10 110.70(17) . .
C1 O1 C14 106.7(7) . .
C1 O1' C14' 113.7(11) . .
O1' C14' H14D 109.5 . .
O1' C14' H14E 109.5 . .
H14D C14' H14E 109.5 . .
O1' C14' H14F 109.5 . .
H14D C14' H14F 109.5 . .
H14E C14' H14F 109.5 . .

loop_
_geom_bond_atom_site_label_1
_geom_bond_atom_site_label_2
_geom_bond_distance
_geom_bond_site_symmetry_2
C1 O1 1.374(5) .
C1 C2 1.382(3) .
C1 C6' 1.384(3) 2_666
C1 C6 1.384(3) 2_666
C1 O1' 1.399(10) .
C2 C6 1.400(3) .
C2 S3 1.713(2) .
S3 C4 1.74(3) .
C4 C5 1.36(3) .
C4 C7 1.467(6) .
C5 C6 1.466(5) .
C5 H5 0.9500 .
C6 C1 1.384(3) 2_666
C3' C4' 1.36(3) .
C3' H3' 0.9500 .
C4' C7 1.468(7) .
C4' S5' 1.74(3) .
C7 C12 1.387(3) .
C7 C8 1.391(3) .
C8 F1 1.333(2) .
C8 C9 1.372(3) .
C9 F2 1.331(2) .
C9 C10 1.380(3) .
C10 C11 1.374(3) .
C10 C13 1.505(3) .
C11 F3 1.334(2) .
C11 C12 1.369(3) .
C12 F4 1.335(2) .
C13 F7 1.317(3) .
C13 F5 1.324(3) .
C13 F6 1.324(3) .
O1 C14 1.497(6) .
C14 H14A 0.9800 .
C14 H14B 0.9800 .
C14 H14C 0.9800 .
O1' C14' 1.489(8) .
C14' H14D 0.9800 .
C14' H14E 0.9800 .
C14' H14F 0.9800 .

loop_
_geom_torsion_atom_site_label_1
_geom_torsion_atom_site_label_2
_geom_torsion_atom_site_label_3
_geom_torsion_atom_site_label_4
_geom_torsion
_geom_torsion_site_symmetry_1
_geom_torsion_site_symmetry_4
O1 C1 C2 C6 174.2(3) . .
C6' C1 C2 C6 0.0(3) 2_666 .
C6 C1 C2 C6 0.0(3) 2_666 .
O1' C1 C2 C6 -177.7(5) . .
O1 C1 C2 S3 -4.3(4) . .
C6' C1 C2 S3 -178.59(15) 2_666 .
C6 C1 C2 S3 -178.59(15) 2_666 .
O1' C1 C2 S3 3.7(5) . .
C1 C2 S3 C4 -179.0(12) . .
C6 C2 S3 C4 2.4(12) . .
C2 S3 C4 C5 -1(2) . .
C2 S3 C4 C7 -179(2) . .
C7 C4 C5 C6 177(2) . .
S3 C4 C5 C6 0(3) . .
C1 C2 C6 C1 0.0(3) . 2_666
S3 C2 C6 C1 178.56(15) . 2_666
C1 C2 C6 C5 178.8(2) . .
S3 C2 C6 C5 -2.7(3) . .
C4 C5 C6 C1 -179.9(17) . 2_666
C4 C5 C6 C2 1.7(17) . .
C5 C4 C7 C12 7(4) . .
S3 C4 C7 C12 -175.7(13) . .
C5 C4 C7 C8 -173(2) . .
S3 C4 C7 C8 5(3) . .
C5 C4 C7 C4' -5(25) . .
C3' C4' C7 C12 -172(3) . .
S5' C4' C7 C12 8(4) . .
C3' C4' C7 C8 10(5) . .
S5' C4' C7 C8 -169.9(16) . .
C3' C4' C7 C4 -4(24) . .
C12 C7 C8 F1 -178.47(17) . .
C4 C7 C8 F1 1.1(16) . .
C4' C7 C8 F1 -1(2) . .
C12 C7 C8 C9 -1.0(3) . .
C4 C7 C8 C9 178.7(16) . .
C4' C7 C8 C9 177(2) . .
F1 C8 C9 F2 0.5(3) . .
C7 C8 C9 F2 -177.12(17) . .
F1 C8 C9 C10 178.49(18) . .
C7 C8 C9 C10 0.9(3) . .
F2 C9 C10 C11 177.92(17) . .
C8 C9 C10 C11 0.0(3) . .
F2 C9 C10 C13 2.1(3) . .
C8 C9 C10 C13 -175.90(19) . .
C9 C10 C11 F3 -179.82(17) . .
C13 C10 C11 F3 -4.1(3) . .
C9 C10 C11 C12 -0.7(3) . .
C13 C10 C11 C12 175.04(19) . .
F3 C11 C12 F4 0.1(3) . .
C10 C11 C12 F4 -179.08(17) . .
F3 C11 C12 C7 179.75(17) . .
C10 C11 C12 C7 0.5(3) . .
C8 C7 C12 F4 179.87(16) . .
C4 C7 C12 F4 0.3(17) . .
C4' C7 C12 F4 1.9(19) . .
C8 C7 C12 C11 0.3(3) . .
C4 C7 C12 C11 -179.3(17) . .
C4' C7 C12 C11 -177.7(19) . .
C11 C10 C13 F7 17.7(3) . .
C9 C10 C13 F7 -166.74(18) . .
C11 C10 C13 F5 137.6(2) . .
C9 C10 C13 F5 -46.9(3) . .
C11 C10 C13 F6 -103.3(2) . .
C9 C10 C13 F6 72.2(3) . .
C2 C1 O1 C14 78.9(9) . .
C6' C1 O1 C14 -106.6(9) 2_666 .
C6 C1 O1 C14 -106.6(9) 2_666 .
O1' C1 O1 C14 58.7(13) . .
O1 C1 O1' C14' -70.9(16) . .
C2 C1 O1' C14' 125.5(14) . .
C6' C1 O1' C14' -51.6(19) 2_666 .
C6 C1 O1' C14' -51.6(19) 2_666 .
